data_7063454
loop_
_publ_author_name
'Kumar, Sandeep'
'Gupta, Ashis Kumar'
'Vaishanv, Narendra Kumar'
'Kant, Ruchir'
'Mohanan, Kishor'

_publ_section_title
;
 CsF-mediated reaction of diazo compounds with 3-nitroindoles: access to
 cyano- and phosphonylpyrazolo[4,3-b]indoles
;
_journal_issue 40
_journal_name_full 'New Journal of Chemistry'
_journal_page_first 17670
_journal_page_last 17675
_journal_paper_doi 10.1039/D4NJ03266G
_journal_volume 48
_journal_year 2024
_chemical_formula_sum 'C16 H9 Cl N4 O2 S'
_chemical_formula_weight 356.78
_space_group_IT_number 14
_space_group_name_Hall '-P 2ybc'
_space_group_name_H-M_alt 'P 1 21/c 1'
_symmetry_cell_setting monoclinic
_symmetry_Int_Tables_number 14
_symmetry_space_group_name_Hall '-P 2ybc'
_symmetry_space_group_name_H-M 'P 1 21/c 1'
_atom_sites_solution_hydrogens geom
_atom_sites_solution_primary direct
_atom_sites_solution_secondary difmap
_audit_creation_method SHELXL-97
_audit_update_record
;
2024-02-15 deposited with the CCDC.	2024-09-25 downloaded from the CCDC.
;
_cell_angle_alpha 90.00
_cell_angle_beta 96.3474(18)
_cell_angle_gamma 90.00
_cell_formula_units_Z 4
_cell_length_a 10.9488(2)
_cell_length_b 15.2489(5)
_cell_length_c 9.43379(19)
_cell_measurement_reflns_used 7105
_cell_measurement_temperature 296(2)
_cell_measurement_theta_max 76.8940
_cell_measurement_theta_min 4.0670
_cell_volume 1565.38(7)
_computing_cell_refinement 'CrysAlisPro 1.171.42.67a (Rigaku OD, 2022)'
_computing_data_collection 'CrysAlisPro 1.171.42.67a (Rigaku OD, 2022)'
_computing_data_reduction 'CrysAlisPro 1.171.42.67a (Rigaku OD, 2022)'
_computing_molecular_graphics 'SHELXTL (Bruker, 1997)'
_computing_publication_material 'PLATON (Spek, 2003)'
_computing_structure_refinement 'SHELXL-97 (Sheldrick, 1997)'
_computing_structure_solution 'SHELXS-97 (Sheldrick, 1990)'
_diffrn_ambient_temperature 296(2)
_diffrn_detector 'Hybrid Pixel Array Detector'
_diffrn_detector_area_resol_mean 10.0000
_diffrn_detector_type HyPix
_diffrn_measured_fraction_theta_full 0.936
_diffrn_measured_fraction_theta_max 0.936
_diffrn_measurement_device 'four-circle diffractometer'
_diffrn_measurement_device_type 'XtaLAB Synergy, Dualflex, HyPix'
_diffrn_radiation_monochromator mirror
_diffrn_radiation_probe x-ray
_diffrn_radiation_type 'Cu K\a'
_diffrn_radiation_wavelength 1.54184
_diffrn_reflns_av_R_equivalents 0.0336
_diffrn_reflns_av_sigmaI/netI 0.0331
_diffrn_reflns_limit_h_max 13
_diffrn_reflns_limit_h_min -12
_diffrn_reflns_limit_k_max 18
_diffrn_reflns_limit_k_min -17
_diffrn_reflns_limit_l_max 11
_diffrn_reflns_limit_l_min -11
_diffrn_reflns_number 11102
_diffrn_reflns_theta_full 77.55
_diffrn_reflns_theta_max 77.55
_diffrn_reflns_theta_min 4.06
_diffrn_source 'micro-focus sealed X-ray tube'
_diffrn_source_type 'PhotonJet (Cu) X-ray Source'
_exptl_absorpt_coefficient_mu 3.566
_exptl_absorpt_correction_T_max 0.9321
_exptl_absorpt_correction_T_min 0.7884
_exptl_absorpt_correction_type multi-scan
_exptl_absorpt_process_details 'REQAB (Rigaku'
_exptl_crystal_colour colourless
_exptl_crystal_density_diffrn 1.514
_exptl_crystal_density_method 'not measured'
_exptl_crystal_description plate
_exptl_crystal_F_000 728
_exptl_crystal_size_max 0.070
_exptl_crystal_size_mid 0.050
_exptl_crystal_size_min 0.020
_refine_diff_density_max 0.312
_refine_diff_density_min -0.222
_refine_diff_density_rms 0.050
_refine_ls_extinction_coef 0.0016(2)
_refine_ls_extinction_expression Fc^*^=kFc[1+0.001xFc^2^\l^3^/sin(2\q)]^-1/4^
_refine_ls_extinction_method SHELXL
_refine_ls_goodness_of_fit_ref 1.045
_refine_ls_hydrogen_treatment constr
_refine_ls_matrix_type full
_refine_ls_number_parameters 218
_refine_ls_number_reflns 3110
_refine_ls_number_restraints 0
_refine_ls_restrained_S_all 1.045
_refine_ls_R_factor_all 0.0447
_refine_ls_R_factor_gt 0.0404
_refine_ls_shift/su_max 0.001
_refine_ls_shift/su_mean 0.000
_refine_ls_structure_factor_coef Fsqd
_refine_ls_weighting_details 'calc w=1/[\s^2^(Fo^2^)+(0.0482P)^2^+0.4532P] where P=(Fo^2^+2Fc^2^)/3'
_refine_ls_weighting_scheme calc
_refine_ls_wR_factor_gt 0.1050
_refine_ls_wR_factor_ref 0.1082
_reflns_number_gt 2739
_reflns_number_total 3110
_reflns_threshold_expression >2sigma(I)
_cod_data_source_file d4nj03266g2.cif
_cod_data_source_block xxx
_cod_depositor_comments
;
The following automatic conversions were performed:

data item '_exptl_absorpt_correction_type' value 'Multi-scan' was
changed to 'multi-scan' in accordance with the
/home/data/users/saulius/crontab/automatic-downloads/rss-feeds/RSC/lib/dictionaries/cif_core.dic
dictionary named 'cif_core.dic' version 2.4.2 last updated on
2011-04-26.

data item '_symmetry_cell_setting' value 'Monoclinic' was changed to
'monoclinic' in accordance with the
/home/data/users/saulius/crontab/automatic-downloads/rss-feeds/RSC/lib/dictionaries/cif_core.dic
dictionary named 'cif_core.dic' version 2.4.2 last updated on
2011-04-26.

Automatic conversion script
Id: cif_fix_values 8170 2020-07-09 18:12:32Z antanas 

 Adding full bibliography for 7063454--7063455.cif.
;
_cod_original_sg_symbol_H-M 'P 21/c'
_cod_database_code 7063454

loop_
_symmetry_equiv_pos_as_xyz
'x, y, z'
'-x, y+1/2, -z+1/2'
'-x, -y, -z'
'x, -y-1/2, z-1/2'

loop_
_atom_site_label
_atom_site_type_symbol
_atom_site_fract_x
_atom_site_fract_y
_atom_site_fract_z
_atom_site_U_iso_or_equiv
_atom_site_adp_type
_atom_site_occupancy
_atom_site_symmetry_multiplicity
_atom_site_calc_flag
_atom_site_refinement_flags
_atom_site_disorder_assembly
_atom_site_disorder_group
C1 C 0.70847(16) 1.00057(12) 0.05510(18) 0.0497(4) Uani 1 1 d . . .
C2 C 0.80424(19) 0.98288(15) -0.0256(2) 0.0620(5) Uani 1 1 d . . .
H2 H 0.8323 0.9260 -0.0363 0.074 Uiso 1 1 calc R . .
C3 C 0.8559(2) 1.05281(17) -0.0891(2) 0.0704(6) Uani 1 1 d . . .
H3 H 0.9213 1.0429 -0.1421 0.085 Uiso 1 1 calc R . .
C4 C 0.8132(2) 1.13759(17) -0.0762(2) 0.0722(6) Uani 1 1 d . . .
H4 H 0.8493 1.1831 -0.1224 0.087 Uiso 1 1 calc R . .
C5 C 0.7186(2) 1.15594(14) 0.0034(2) 0.0632(5) Uani 1 1 d . . .
H5 H 0.6906 1.2131 0.0117 0.076 Uiso 1 1 calc R . .
C6 C 0.66582(16) 1.08671(12) 0.07145(19) 0.0500(4) Uani 1 1 d . . .
C7 C 0.57019(16) 1.07872(12) 0.16324(19) 0.0506(4) Uani 1 1 d . . .
C8 C 0.45976(17) 0.99158(13) 0.2871(2) 0.0557(4) Uani 1 1 d . . .
C9 C 0.55534(15) 0.99267(12) 0.19929(19) 0.0483(4) Uani 1 1 d . . .
C10 C 0.4031(2) 0.92300(16) 0.3594(2) 0.0671(5) Uani 1 1 d . . .
C11 C 0.79781(16) 0.85552(11) 0.32046(19) 0.0483(4) Uani 1 1 d . . .
C12 C 0.76759(18) 0.88642(13) 0.4494(2) 0.0576(5) Uani 1 1 d . . .
H12 H 0.6863 0.8991 0.4613 0.069 Uiso 1 1 calc R . .
C13 C 0.8583(2) 0.89836(15) 0.5598(2) 0.0655(5) Uani 1 1 d . . .
H13 H 0.8392 0.9192 0.6473 0.079 Uiso 1 1 calc R . .
C14 C 0.97792(19) 0.87919(15) 0.5396(2) 0.0632(5) Uani 1 1 d . . .
C15 C 1.00904(19) 0.84771(18) 0.4120(3) 0.0742(6) Uani 1 1 d . . .
H15 H 1.0904 0.8346 0.4008 0.089 Uiso 1 1 calc R . .
C16 C 0.91807(19) 0.83581(16) 0.3011(2) 0.0659(5) Uani 1 1 d . . .
H16 H 0.9373 0.8147 0.2138 0.079 Uiso 1 1 calc R . .
Cl1 Cl 1.09188(6) 0.89244(6) 0.68104(8) 0.1003(3) Uani 1 1 d . . .
N1 N 0.63717(13) 0.94090(10) 0.12921(16) 0.0502(4) Uani 1 1 d . . .
N2 N 0.48644(15) 1.12481(11) 0.22672(19) 0.0596(4) Uani 1 1 d . . .
H2A H 0.4773 1.1807 0.2191 0.071 Uiso 1 1 calc R . .
N3 N 0.41926(15) 1.07376(12) 0.30281(19) 0.0624(4) Uani 1 1 d . . .
N4 N 0.3555(2) 0.87094(17) 0.4198(3) 0.0995(7) Uani 1 1 d . . .
O1 O 0.72985(15) 0.80146(10) 0.06330(17) 0.0772(5) Uani 1 1 d . . .
O2 O 0.57471(13) 0.80599(9) 0.2363(2) 0.0743(5) Uani 1 1 d . . .
S1 S 0.68046(4) 0.84112(3) 0.18061(5) 0.05503(17) Uani 1 1 d . . .

loop_
_atom_site_aniso_label
_atom_site_aniso_U_11
_atom_site_aniso_U_22
_atom_site_aniso_U_33
_atom_site_aniso_U_23
_atom_site_aniso_U_13
_atom_site_aniso_U_12
C1 0.0480(9) 0.0535(10) 0.0453(9) -0.0027(7) -0.0053(7) 0.0036(7)
C2 0.0582(11) 0.0701(13) 0.0569(11) -0.0048(9) 0.0034(9) 0.0105(9)
C3 0.0620(12) 0.0884(16) 0.0623(12) -0.0014(11) 0.0131(10) 0.0010(11)
C4 0.0719(14) 0.0781(15) 0.0672(13) 0.0089(11) 0.0102(11) -0.0092(11)
C5 0.0669(12) 0.0576(11) 0.0638(12) 0.0030(9) 0.0011(10) 0.0002(9)
C6 0.0482(9) 0.0517(10) 0.0480(9) -0.0014(7) -0.0035(7) 0.0011(7)
C7 0.0476(9) 0.0498(9) 0.0526(10) -0.0050(7) -0.0025(7) 0.0061(7)
C8 0.0483(9) 0.0612(11) 0.0562(10) -0.0011(8) -0.0010(8) -0.0008(8)
C9 0.0429(8) 0.0497(9) 0.0503(9) -0.0032(7) -0.0034(7) 0.0032(7)
C10 0.0570(11) 0.0759(14) 0.0675(12) 0.0020(11) 0.0028(10) -0.0054(10)
C11 0.0467(9) 0.0416(9) 0.0559(10) 0.0052(7) 0.0030(7) 0.0004(7)
C12 0.0503(10) 0.0637(12) 0.0590(11) 0.0031(9) 0.0070(8) 0.0049(8)
C13 0.0689(12) 0.0723(13) 0.0541(11) -0.0011(9) 0.0019(9) 0.0034(10)
C14 0.0583(11) 0.0680(12) 0.0597(11) 0.0109(9) -0.0096(9) -0.0049(9)
C15 0.0458(10) 0.1054(18) 0.0709(13) 0.0096(12) 0.0035(10) 0.0077(11)
C16 0.0544(11) 0.0841(15) 0.0595(11) 0.0004(10) 0.0074(9) 0.0124(10)
Cl1 0.0823(4) 0.1269(6) 0.0828(4) 0.0047(4) -0.0309(3) -0.0071(4)
N1 0.0483(8) 0.0470(8) 0.0540(8) -0.0031(6) -0.0003(6) 0.0053(6)
N2 0.0558(9) 0.0537(9) 0.0694(10) -0.0032(8) 0.0084(8) 0.0094(7)
N3 0.0532(9) 0.0672(10) 0.0671(10) -0.0048(8) 0.0077(8) 0.0069(8)
N4 0.0955(16) 0.1014(17) 0.1027(17) 0.0203(14) 0.0160(14) -0.0234(14)
O1 0.0886(11) 0.0614(9) 0.0778(10) -0.0245(7) -0.0073(8) 0.0177(8)
O2 0.0573(8) 0.0490(8) 0.1134(13) 0.0037(8) -0.0043(8) -0.0111(6)
S1 0.0538(3) 0.0411(3) 0.0674(3) -0.00714(19) -0.0056(2) 0.00105(17)

loop_
_atom_type_symbol
_atom_type_description
_atom_type_scat_dispersion_real
_atom_type_scat_dispersion_imag
_atom_type_scat_source
C C 0.0181 0.0091 'International Tables Vol C Tables 4.2.6.8 and 6.1.1.4'
H H 0.0000 0.0000 'International Tables Vol C Tables 4.2.6.8 and 6.1.1.4'
Cl Cl 0.3639 0.7018 'International Tables Vol C Tables 4.2.6.8 and 6.1.1.4'
N N 0.0311 0.0180 'International Tables Vol C Tables 4.2.6.8 and 6.1.1.4'
O O 0.0492 0.0322 'International Tables Vol C Tables 4.2.6.8 and 6.1.1.4'
S S 0.3331 0.5567 'International Tables Vol C Tables 4.2.6.8 and 6.1.1.4'

loop_
_geom_angle_atom_site_label_1
_geom_angle_atom_site_label_2
_geom_angle_atom_site_label_3
_geom_angle
_geom_angle_site_symmetry_1
_geom_angle_site_symmetry_3
_geom_angle_publ_flag
C2 C1 C6 121.38(18) . . ?
C2 C1 N1 129.07(17) . . ?
C6 C1 N1 109.53(16) . . ?
C3 C2 C1 117.4(2) . . ?
C2 C3 C4 121.8(2) . . ?
C5 C4 C3 121.4(2) . . ?
C4 C5 C6 118.3(2) . . ?
C5 C6 C1 119.77(18) . . ?
C5 C6 C7 135.18(18) . . ?
C1 C6 C7 105.05(16) . . ?
N2 C7 C9 106.51(17) . . ?
N2 C7 C6 143.27(18) . . ?
C9 C7 C6 110.22(16) . . ?
N3 C8 C9 109.31(17) . . ?
N3 C8 C10 117.70(19) . . ?
C9 C8 C10 132.98(19) . . ?
C7 C9 C8 105.93(16) . . ?
C7 C9 N1 108.69(16) . . ?
C8 C9 N1 145.29(17) . . ?
N4 C10 C8 177.1(3) . . ?
C12 C11 C16 121.06(18) . . ?
C12 C11 S1 118.69(14) . . ?
C16 C11 S1 120.26(16) . . ?
C13 C12 C11 119.47(19) . . ?
C12 C13 C14 119.2(2) . . ?
C15 C14 C13 121.84(19) . . ?
C15 C14 Cl1 119.19(17) . . ?
C13 C14 Cl1 118.95(18) . . ?
C14 C15 C16 119.0(2) . . ?
C15 C16 C11 119.5(2) . . ?
C9 N1 C1 106.38(14) . . ?
C9 N1 S1 123.66(13) . . ?
C1 N1 S1 125.13(12) . . ?
N3 N2 C7 112.19(16) . . ?
N2 N3 C8 106.06(16) . . ?
O1 S1 O2 121.44(10) . . ?
O1 S1 N1 106.59(9) . . ?
O2 S1 N1 103.64(8) . . ?
O1 S1 C11 109.26(9) . . ?
O2 S1 C11 109.09(10) . . ?
N1 S1 C11 105.59(8) . . ?

loop_
_geom_bond_atom_site_label_1
_geom_bond_atom_site_label_2
_geom_bond_distance
_geom_bond_site_symmetry_2
_geom_bond_publ_flag
C1 C2 1.389(3) . ?
C1 C6 1.408(3) . ?
C1 N1 1.431(2) . ?
C2 C3 1.375(3) . ?
C3 C4 1.385(4) . ?
C4 C5 1.373(3) . ?
C5 C6 1.394(3) . ?
C6 C7 1.436(3) . ?
C7 N2 1.347(2) . ?
C7 C9 1.370(3) . ?
C8 N3 1.343(3) . ?
C8 C9 1.405(3) . ?
C8 C10 1.427(3) . ?
C9 N1 1.412(2) . ?
C10 N4 1.137(3) . ?
C11 C12 1.378(3) . ?
C11 C16 1.382(3) . ?
C11 S1 1.7507(18) . ?
C12 C13 1.369(3) . ?
C13 C14 1.376(3) . ?
C14 C15 1.373(3) . ?
C14 Cl1 1.735(2) . ?
C15 C16 1.374(3) . ?
N1 S1 1.6505(15) . ?
N2 N3 1.334(2) . ?
O1 S1 1.4196(16) . ?
O2 S1 1.4278(16) . ?
